data_2225218
loop_
_publ_author_name
'Boutobba, Zina'
'Direm, Amani'
'Benali-Cherif, Nourredine'

_publ_section_title
;
 Anilinium hydrogen sulfate
;
_journal_coeditor_code DN2534
_journal_issue 3
_journal_name_full 'Acta Crystallographica Section E'
_journal_page_first o595
_journal_page_last o596
_journal_paper_doi 10.1107/S1600536810004782
_journal_volume 66
_journal_year 2010
_chemical_formula_iupac 'C6 H8 N+, H S O4 -'
_chemical_formula_moiety 'C6 H8 N+, H S O4 -'
_chemical_formula_sum 'C6 H9 N O4 S'
_chemical_formula_weight 191.20
_chemical_name_common 'Bis(anilinium hydrogensulfate)'
_chemical_name_systematic 'Anilinium hydrogen sulfate'
_space_group_IT_number 29
_symmetry_cell_setting orthorhombic
_symmetry_space_group_name_Hall 'P 2c -2ac'
_symmetry_space_group_name_H-M 'P c a 21'
_atom_sites_solution_hydrogens geom
_atom_sites_solution_primary direct
_atom_sites_solution_secondary difmap
_audit_creation_method 'WinGX routine-INITIALISE'
_cell_angle_alpha 90.00
_cell_angle_beta 90.00
_cell_angle_gamma 90.00
_cell_formula_units_Z 8
_cell_length_a 14.3201(2)
_cell_length_b 9.0891(3)
_cell_length_c 12.8771(2)
_cell_measurement_reflns_used 16963
_cell_measurement_temperature 293(2)
_cell_measurement_theta_max 29.99
_cell_measurement_theta_min 2.65
_cell_volume 1676.04(7)
_computing_cell_refinement 'DENZO and SCALEPACK (Otwinowski & Minor, 1997)'
_computing_data_collection 'KappaCCD Server Software (Nonius, 1998)'
_computing_data_reduction 'DENZO and SCALEPACK (Otwinowski & Minor, 1997)'
_computing_molecular_graphics
;
ORTEPIII (Burnett & Johnson, 1996), ORTEP32 for Windows (Farrugia,
1997) and
Platon (Spek, 2009)
;
_computing_publication_material 'WinGX publication routines (Farrugia, 1999)'
_computing_structure_refinement 'SHELXL97 (Sheldrick, 2008)'
_computing_structure_solution 'SIR2004 (Burla <i>et al.</i>,  2005)'
_diffrn_ambient_temperature 293(2)
_diffrn_measured_fraction_theta_full 0.991
_diffrn_measured_fraction_theta_max 0.991
_diffrn_measurement_device 'Nonius KappaCCD'
_diffrn_measurement_method '\w - \q scans'
_diffrn_radiation_monochromator graphite
_diffrn_radiation_source 'fine-focus sealed tube'
_diffrn_radiation_type MoK\a
_diffrn_radiation_wavelength 0.71073
_diffrn_reflns_av_R_equivalents 0.0487
_diffrn_reflns_av_sigmaI/netI 0.0540
_diffrn_reflns_limit_h_max 17
_diffrn_reflns_limit_h_min -19
_diffrn_reflns_limit_k_max 12
_diffrn_reflns_limit_k_min -9
_diffrn_reflns_limit_l_max 16
_diffrn_reflns_limit_l_min -18
_diffrn_reflns_number 16963
_diffrn_reflns_theta_full 29.99
_diffrn_reflns_theta_max 29.99
_diffrn_reflns_theta_min 2.65
_exptl_absorpt_coefficient_mu 0.361
_exptl_absorpt_correction_type none
_exptl_crystal_colour colourless
_exptl_crystal_density_diffrn 1.516
_exptl_crystal_density_method 'not measured'
_exptl_crystal_description prism
_exptl_crystal_F_000 800
_exptl_crystal_size_max 0.2
_exptl_crystal_size_mid 0.15
_exptl_crystal_size_min 0.1
_refine_diff_density_max 0.353
_refine_diff_density_min -0.473
_refine_ls_abs_structure_details 'Flack (1983), 2096 Friedel pairs'
_refine_ls_abs_structure_Flack 0.08(9)
_refine_ls_extinction_method none
_refine_ls_goodness_of_fit_ref 1.024
_refine_ls_hydrogen_treatment noref
_refine_ls_matrix_type full
_refine_ls_number_parameters 219
_refine_ls_number_reflns 4641
_refine_ls_number_restraints 1
_refine_ls_restrained_S_all 1.024
_refine_ls_R_factor_all 0.0808
_refine_ls_R_factor_gt 0.0405
_refine_ls_shift/su_max 0.001
_refine_ls_shift/su_mean 0.000
_refine_ls_structure_factor_coef Fsqd
_refine_ls_weighting_details 'calc w=1/[\s^2^(Fo^2^)+(0.0622P)^2^+0.1354P] where P=(Fo^2^+2Fc^2^)/3'
_refine_ls_weighting_scheme calc
_refine_ls_wR_factor_gt 0.0997
_refine_ls_wR_factor_ref 0.1172
_reflns_number_gt 3108
_reflns_number_total 4641
_reflns_threshold_expression I>2\s(I)
_cod_data_source_file dn2534.cif
_cod_data_source_block I
_cod_depositor_comments
;
The following automatic conversions were performed:
'_symmetry_cell_setting' value 'Orthorhombic' changed to 'orthorhombic'
according to '/home/saulius/struct/CIF-dictionaries/cif_core.dic'
dictionary named 'cif_core.dic' version 2.4.1 from 2010-06-29.

Automatic conversion script
Id: cif_fix_enum 1527 2010-12-29 10:47:43Z saulius 

The following automatic conversions were performed:

'_symmetry_cell_setting' value 'Orthorhombic' changed to
'orthorhombic' according to
/home/saulius/struct/CIF-dictionaries/cif_core.dic dictionary named
'cif_core.dic' version 2.4.1 from 2010-06-29.

Automatic conversion script
Id: cif_fix_values 1715 2011-07-08 13:25:40Z adriana 
;
_cod_database_code 2225218
_cod_database_fobs_code 2225218

loop_
_symmetry_equiv_pos_as_xyz
'x, y, z'
'-x, -y, z+1/2'
'-x+1/2, y, z+1/2'
'x+1/2, -y, z'

loop_
_atom_site_type_symbol
_atom_site_label
_atom_site_fract_x
_atom_site_fract_y
_atom_site_fract_z
_atom_site_U_iso_or_equiv
_atom_site_adp_type
_atom_site_calc_flag
_atom_site_refinement_flags
_atom_site_occupancy
_atom_site_disorder_assembly
_atom_site_disorder_group
N N1A 0.21732(15) 0.3085(2) 0.3390(2) 0.0432(5) Uani d . 1 . .
H H22 0.2392 0.3525 0.2823 0.065 Uiso calc R 1 . .
H H33 0.2550 0.3273 0.3924 0.065 Uiso calc R 1 . .
H H11 0.1603 0.3422 0.3530 0.065 Uiso calc R 1 . .
C C1A 0.21307(19) 0.1496(3) 0.3217(3) 0.0363(7) Uani d . 1 . .
C C2A 0.1721(3) 0.0988(4) 0.2311(3) 0.0531(8) Uani d . 1 . .
H H2A 0.1482 0.1641 0.1823 0.064 Uiso calc R 1 . .
C C3A 0.1676(3) -0.0512(4) 0.2153(3) 0.0626(10) Uani d . 1 . .
H H3A 0.1398 -0.0875 0.1553 0.075 Uiso calc R 1 . .
C C4A 0.2039(2) -0.1480(4) 0.2873(4) 0.0640(11) Uani d . 1 . .
H H4A 0.2006 -0.2489 0.2760 0.077 Uiso calc R 1 . .
C C5A 0.2449(3) -0.0940(4) 0.3758(3) 0.0555(9) Uani d . 1 . .
H H5A 0.2698 -0.1588 0.4243 0.067 Uiso calc R 1 . .
C C6A 0.2493(3) 0.0551(4) 0.3931(3) 0.0458(7) Uani d . 1 . .
H H6A 0.2770 0.0912 0.4533 0.055 Uiso calc R 1 . .
N N1B 0.52868(13) 0.2975(2) 0.5035(2) 0.0403(5) Uani d . 1 . .
H H1 0.5861 0.3342 0.4989 0.061 Uiso calc R 1 . .
H H2 0.4989 0.3397 0.5564 0.061 Uiso calc R 1 . .
H H3 0.4978 0.3154 0.4448 0.061 Uiso calc R 1 . .
C C1B 0.53385(18) 0.1390(3) 0.5207(2) 0.0330(6) Uani d . 1 . .
C C2B 0.5767(2) 0.0855(4) 0.6081(3) 0.0498(8) Uani d . 1 . .
H H2B 0.6015 0.1493 0.6573 0.060 Uiso calc R 1 . .
C C3B 0.5824(3) -0.0655(4) 0.6217(4) 0.0622(10) Uani d . 1 . .
H H3B 0.6104 -0.1037 0.6810 0.075 Uiso calc R 1 . .
C C4B 0.5467(3) -0.1590(4) 0.5479(4) 0.0622(11) Uani d . 1 . .
H H4B 0.5521 -0.2602 0.5568 0.075 Uiso calc R 1 . .
C C5B 0.5030(3) -0.1046(4) 0.4610(4) 0.0599(11) Uani d . 1 . .
H H5B 0.4775 -0.1685 0.4122 0.072 Uiso calc R 1 . .
C C6B 0.4973(3) 0.0456(4) 0.4468(3) 0.0453(7) Uani d . 1 . .
H H6B 0.4688 0.0836 0.3877 0.054 Uiso calc R 1 . .
S S1A 0.47642(6) 0.50293(6) 0.27815(5) 0.0354(3) Uani d . 1 . .
O O1A 0.53917(14) 0.5609(3) 0.3548(2) 0.0588(5) Uani d . 1 . .
O O2A 0.43955(15) 0.3610(2) 0.30490(17) 0.0501(5) Uani d . 1 . .
O O3A 0.5129(3) 0.5072(3) 0.1721(3) 0.0610(11) Uani d . 1 . .
O O4A 0.39386(13) 0.6139(2) 0.27837(19) 0.0492(5) Uani d . 1 . .
H H4 0.3495 0.5784 0.2468 0.074 Uiso d R 1 . .
S S1B 0.22562(6) 0.50860(7) 0.06533(5) 0.0340(3) Uani d . 1 . .
O O1B 0.29288(13) 0.5696(2) -0.00469(18) 0.0543(5) Uani d . 1 . .
O O2B 0.18378(13) 0.3739(2) 0.02858(18) 0.0477(5) Uani d . 1 . .
O O3B 0.2609(3) 0.4930(2) 0.1701(3) 0.0570(10) Uani d . 1 . .
O O4B 0.14771(13) 0.6268(2) 0.0699(2) 0.0493(5) Uani d . 1 . .
H H44 0.1067 0.6000 0.1100 0.074 Uiso d R 1 . .

loop_
_atom_site_aniso_label
_atom_site_aniso_U_11
_atom_site_aniso_U_22
_atom_site_aniso_U_33
_atom_site_aniso_U_12
_atom_site_aniso_U_13
_atom_site_aniso_U_23
N1A 0.0488(13) 0.0354(12) 0.0452(12) 0.0039(9) -0.0019(9) -0.0050(10)
C1A 0.0319(14) 0.0339(15) 0.0431(16) 0.0026(11) 0.0016(12) -0.0062(12)
C2A 0.0594(19) 0.0502(19) 0.0496(18) 0.0050(16) -0.0107(17) -0.0079(17)
C3A 0.069(2) 0.055(2) 0.063(3) -0.001(2) -0.0126(19) -0.023(2)
C4A 0.0542(19) 0.0386(19) 0.099(3) -0.0010(14) 0.007(2) -0.022(2)
C5A 0.0558(18) 0.0426(17) 0.068(3) 0.0087(16) -0.0002(19) 0.0097(17)
C6A 0.0451(15) 0.045(2) 0.0471(18) -0.0003(18) -0.0043(14) -0.0026(16)
N1B 0.0429(11) 0.0348(12) 0.0433(11) -0.0024(9) 0.0007(9) -0.0008(10)
C1B 0.0320(14) 0.0303(14) 0.0366(15) -0.0033(10) 0.0044(11) 0.0006(11)
C2B 0.0532(18) 0.0478(18) 0.0483(17) 0.0025(15) -0.0088(16) 0.0018(15)
C3B 0.062(2) 0.058(3) 0.067(2) 0.008(2) 0.003(2) 0.024(2)
C4B 0.0561(19) 0.0345(18) 0.096(3) -0.0007(15) 0.021(2) 0.0099(19)
C5B 0.0511(18) 0.045(2) 0.084(3) -0.0072(17) 0.004(2) -0.0201(19)
C6B 0.0410(15) 0.0461(19) 0.0487(19) -0.0017(18) -0.0040(14) -0.0100(17)
S1A 0.0319(6) 0.0352(5) 0.0392(6) -0.0012(2) -0.0005(5) 0.0038(2)
O1A 0.0503(12) 0.0554(14) 0.0705(14) -0.0116(11) -0.0226(10) 0.0051(12)
O2A 0.0625(13) 0.0365(11) 0.0514(12) -0.0065(10) -0.0036(10) 0.0067(8)
O3A 0.058(2) 0.075(2) 0.050(2) 0.0183(11) 0.0188(19) 0.0205(10)
O4A 0.0391(10) 0.0430(11) 0.0655(13) 0.0065(8) -0.0047(9) -0.0081(10)
S1B 0.0305(6) 0.0341(5) 0.0374(5) -0.0020(2) 0.0013(4) -0.0020(3)
O1B 0.0427(11) 0.0621(16) 0.0580(13) -0.0112(10) 0.0141(9) 0.0022(12)
O2B 0.0499(11) 0.0368(10) 0.0564(12) -0.0074(9) 0.0048(9) -0.0099(9)
O3B 0.0476(18) 0.073(2) 0.050(2) -0.0086(10) -0.0119(18) 0.0084(10)
O4B 0.0470(11) 0.0379(11) 0.0630(12) 0.0054(9) 0.0082(10) 0.0013(10)

loop_
_atom_type_symbol
_atom_type_description
_atom_type_scat_dispersion_real
_atom_type_scat_dispersion_imag
_atom_type_scat_source
C C 0.0033 0.0016 'International Tables Vol C Tables 4.2.6.8 and 6.1.1.4'
H H 0.0000 0.0000 'International Tables Vol C Tables 4.2.6.8 and 6.1.1.4'
N N 0.0061 0.0033 'International Tables Vol C Tables 4.2.6.8 and 6.1.1.4'
O O 0.0106 0.0060 'International Tables Vol C Tables 4.2.6.8 and 6.1.1.4'
S S 0.1246 0.1234 'International Tables Vol C Tables 4.2.6.8 and 6.1.1.4'

loop_
_geom_angle_atom_site_label_1
_geom_angle_atom_site_label_2
_geom_angle_atom_site_label_3
_geom_angle_site_symmetry_1
_geom_angle_site_symmetry_3
_geom_angle
_geom_angle_publ_flag
C1A N1A H22 . . 109.5 ?
C1A N1A H33 . . 109.5 ?
H22 N1A H33 . . 109.5 ?
C1A N1A H11 . . 109.5 ?
H22 N1A H11 . . 109.5 ?
H33 N1A H11 . . 109.5 ?
C6A C1A C2A . . 121.4(3) ?
C6A C1A N1A . . 120.3(3) ?
C2A C1A N1A . . 118.4(3) ?
C3A C2A C1A . . 118.2(3) ?
C3A C2A H2A . . 120.9 ?
C1A C2A H2A . . 120.9 ?
C2A C3A C4A . . 120.9(3) ?
C2A C3A H3A . . 119.6 ?
C4A C3A H3A . . 119.6 ?
C5A C4A C3A . . 119.4(3) ?
C5A C4A H4A . . 120.3 ?
C3A C4A H4A . . 120.3 ?
C4A C5A C6A . . 120.5(3) ?
C4A C5A H5A . . 119.8 ?
C6A C5A H5A . . 119.8 ?
C1A C6A C5A . . 119.6(3) ?
C1A C6A H6A . . 120.2 ?
C5A C6A H6A . . 120.2 ?
C1B N1B H1 . . 109.5 ?
C1B N1B H2 . . 109.5 ?
H1 N1B H2 . . 109.5 ?
C1B N1B H3 . . 109.5 ?
H1 N1B H3 . . 109.5 ?
H2 N1B H3 . . 109.5 ?
C2B C1B C6B . . 121.2(3) ?
C2B C1B N1B . . 119.8(3) ?
C6B C1B N1B . . 119.0(3) ?
C1B C2B C3B . . 118.8(3) ?
C1B C2B H2B . . 120.6 ?
C3B C2B H2B . . 120.6 ?
C4B C3B C2B . . 120.2(3) ?
C4B C3B H3B . . 119.9 ?
C2B C3B H3B . . 119.9 ?
C3B C4B C5B . . 120.7(4) ?
C3B C4B H4B . . 119.7 ?
C5B C4B H4B . . 119.7 ?
C4B C5B C6B . . 119.4(3) ?
C4B C5B H5B . . 120.3 ?
C6B C5B H5B . . 120.3 ?
C1B C6B C5B . . 119.7(3) ?
C1B C6B H6B . . 120.2 ?
C5B C6B H6B . . 120.2 ?
O1A S1A O2A . . 113.28(16) ?
O1A S1A O3A . . 114.1(2) ?
O2A S1A O3A . . 112.27(15) ?
O1A S1A O4A . . 103.72(14) ?
O2A S1A O4A . . 107.62(12) ?
O3A S1A O4A . . 104.85(16) ?
S1A O4A H4 . . 109.5 ?
O1B S1B O2B . . 113.68(16) ?
O1B S1B O3B . . 113.0(2) ?
O2B S1B O3B . . 111.55(14) ?
O1B S1B O4B . . 103.86(13) ?
O2B S1B O4B . . 107.56(12) ?
O3B S1B O4B . . 106.47(17) ?
S1B O4B H44 . . 109.5 ?

loop_
_geom_bond_atom_site_label_1
_geom_bond_atom_site_label_2
_geom_bond_site_symmetry_2
_geom_bond_distance
_geom_bond_publ_flag
N1A C1A . 1.462(4) ?
N1A H22 . 0.8900 ?
N1A H33 . 0.8900 ?
N1A H11 . 0.8900 ?
C1A C6A . 1.361(5) ?
C1A C2A . 1.385(5) ?
C2A C3A . 1.380(5) ?
C2A H2A . 0.9300 ?
C3A C4A . 1.380(6) ?
C3A H3A . 0.9300 ?
C4A C5A . 1.372(6) ?
C4A H4A . 0.9300 ?
C5A C6A . 1.375(4) ?
C5A H5A . 0.9300 ?
C6A H6A . 0.9300 ?
N1B C1B . 1.460(3) ?
N1B H1 . 0.8900 ?
N1B H2 . 0.8900 ?
N1B H3 . 0.8900 ?
C1B C2B . 1.371(4) ?
C1B C6B . 1.378(4) ?
C2B C3B . 1.386(6) ?
C2B H2B . 0.9300 ?
C3B C4B . 1.373(6) ?
C3B H3B . 0.9300 ?
C4B C5B . 1.374(6) ?
C4B H4B . 0.9300 ?
C5B C6B . 1.380(4) ?
C5B H5B . 0.9300 ?
C6B H6B . 0.9300 ?
S1A O1A . 1.435(2) ?
S1A O2A . 1.436(2) ?
S1A O3A . 1.463(4) ?
S1A O4A . 1.554(2) ?
O4A H4 . 0.8201 ?
S1B O1B . 1.431(2) ?
S1B O2B . 1.4430(19) ?
S1B O3B . 1.448(4) ?
S1B O4B . 1.550(2) ?
O4B H44 . 0.8200 ?

loop_
_geom_hbond_atom_site_label_D
_geom_hbond_atom_site_label_H
_geom_hbond_atom_site_label_A
_geom_hbond_site_symmetry_A
_geom_hbond_distance_DH
_geom_hbond_distance_HA
_geom_hbond_distance_DA
_geom_hbond_angle_DHA
N1A H11 O1A 4_465 0.890 1.946 2.821(2) 167.38
N1B H2 O3A 2_665 0.890 2.046 2.867(3) 152.79
N1A H33 O2B 3_555 0.890 2.006 2.884(3) 168.60
N1B H3 O1A . 0.890 2.583 3.069(3) 115.14
N1B H3 O2A . 0.890 2.029 2.916(3) 174.49
N1A H22 O3B . 0.890 1.953 2.817(4) 163.16
O4A H4 O3B . 0.820 1.786 2.603(4) 174.56
O4B H44 O3A 4_465 0.820 1.841 2.635(4) 162.51
N1B H1 O1B 2_665 0.890 1.941 2.828(3) 174.68

loop_
_geom_torsion_atom_site_label_1
_geom_torsion_atom_site_label_2
_geom_torsion_atom_site_label_3
_geom_torsion_atom_site_label_4
_geom_torsion_site_symmetry_1
_geom_torsion_site_symmetry_2
_geom_torsion_site_symmetry_3
_geom_torsion_site_symmetry_4
_geom_torsion
_geom_torsion_publ_flag
C6A C1A C2A C3A . . . . 0.9(5) ?
N1A C1A C2A C3A . . . . -179.6(3) ?
C1A C2A C3A C4A . . . . -0.7(5) ?
C2A C3A C4A C5A . . . . 0.0(6) ?
C3A C4A C5A C6A . . . . 0.4(6) ?
C2A C1A C6A C5A . . . . -0.4(5) ?
N1A C1A C6A C5A . . . . -180.0(3) ?
C4A C5A C6A C1A . . . . -0.2(5) ?
C6B C1B C2B C3B . . . . -0.4(4) ?
N1B C1B C2B C3B . . . . -178.8(3) ?
C1B C2B C3B C4B . . . . 0.9(4) ?
C2B C3B C4B C5B . . . . -1.6(5) ?
C3B C4B C5B C6B . . . . 1.7(6) ?
C2B C1B C6B C5B . . . . 0.5(5) ?
N1B C1B C6B C5B . . . . 178.9(3) ?
C4B C5B C6B C1B . . . . -1.1(5) ?
